data_4314137
loop_
_publ_author_name
'Hyungphil Chun'
'Eckhard Bill'
'Thomas Weyherm\"uller'
'Karl Wieghardt'

_publ_section_title
;
 S =3/2 <--> S =1/2 Spin Crossover Behavior in Five-Coordinate Halido- and
 Pseudohalido-bis(o-iminobenzosemiquinonato)iron(III) Complexes
;
_journal_name_full 'Inorganic Chemistry'
_journal_page_first 5612
_journal_page_last 5620
_journal_paper_doi 10.1021/ic0301526
_journal_volume 42
_journal_year 2003
_chemical_formula_sum 'C40 H50 Fe N5 O2'
_chemical_formula_weight 688.70
_chemical_name_systematic
;
  ?
;
_space_group_IT_number 4
_symmetry_cell_setting monoclinic
_symmetry_space_group_name_Hall 'P 2yb'
_symmetry_space_group_name_H-M 'P 1 21 1'
_atom_sites_solution_hydrogens geom
_atom_sites_solution_primary direct
_atom_sites_solution_secondary difmap
_audit_creation_method SHELXL-97
_cell_angle_alpha 90.00
_cell_angle_beta 112.94(1)
_cell_angle_gamma 90.00
_cell_formula_units_Z 2
_cell_length_a 13.2961(4)
_cell_length_b 11.1489(4)
_cell_length_c 14.1492(4)
_cell_measurement_temperature 295(2)
_cell_volume 1931.55(18)
_computing_cell_refinement 'DENZO, Nonius Collect Software'
_computing_data_collection 'DENZO, Nonius Collect Software'
_computing_data_reduction 'DENZO, Nonius Collect Software'
_computing_structure_refinement 'SHELXL-97 (Sheldrick, 1997)'
_computing_structure_solution 'SHELXS-97 (Sheldrick, 1990)'
_diffrn_ambient_temperature 295(2)
_diffrn_measured_fraction_theta_full 0.996
_diffrn_measured_fraction_theta_max 0.996
_diffrn_measurement_device_type 'Nonius Kappa-CCD'
_diffrn_measurement_method '960 images at 1.0 deg. in \w and 15 sec.'
_diffrn_radiation_monochromator graphite
_diffrn_radiation_source 'rotating anode'
_diffrn_radiation_type MoK\a
_diffrn_radiation_wavelength 0.71073
_diffrn_reflns_av_R_equivalents 0.0344
_diffrn_reflns_av_sigmaI/netI 0.0334
_diffrn_reflns_limit_h_max 19
_diffrn_reflns_limit_h_min -19
_diffrn_reflns_limit_k_max 16
_diffrn_reflns_limit_k_min -16
_diffrn_reflns_limit_l_max 20
_diffrn_reflns_limit_l_min -20
_diffrn_reflns_number 51050
_diffrn_reflns_theta_full 30.99
_diffrn_reflns_theta_max 30.99
_diffrn_reflns_theta_min 2.69
_exptl_absorpt_coefficient_mu 0.429
_exptl_absorpt_correction_T_max 0.9042
_exptl_absorpt_correction_T_min 0.8479
_exptl_absorpt_correction_type 'Gaussian, face-indexed'
_exptl_crystal_colour 'dark brown'
_exptl_crystal_density_diffrn 1.184
_exptl_crystal_density_method 'not measured'
_exptl_crystal_description 'opaque block'
_exptl_crystal_F_000 734
_exptl_crystal_size_max 0.33
_exptl_crystal_size_mid 0.33
_exptl_crystal_size_min 0.28
_refine_diff_density_max 0.249
_refine_diff_density_min -0.258
_refine_diff_density_rms 0.032
_refine_ls_abs_structure_details 'Flack H D (1983), Acta Cryst. A39, 876-881'
_refine_ls_abs_structure_Flack 0.011(9)
_refine_ls_extinction_method none
_refine_ls_goodness_of_fit_ref 1.010
_refine_ls_hydrogen_treatment mixed
_refine_ls_matrix_type full
_refine_ls_number_parameters 445
_refine_ls_number_reflns 12239
_refine_ls_number_restraints 1
_refine_ls_restrained_S_all 1.010
_refine_ls_R_factor_all 0.0495
_refine_ls_R_factor_gt 0.0355
_refine_ls_shift/su_max 0.001
_refine_ls_shift/su_mean 0.000
_refine_ls_structure_factor_coef Fsqd
_refine_ls_weighting_details 'w=1/[\s^2^(Fo^2^)+(0.0464P)^2^+0.1837P] where P=(Fo^2^+2Fc^2^)/3'
_refine_ls_weighting_scheme calc
_refine_ls_wR_factor_gt 0.0858
_refine_ls_wR_factor_ref 0.0930
_reflns_number_gt 10023
_reflns_number_total 12239
_reflns_threshold_expression >2sigma(I)
_cod_data_source_file ic0301526_9.cif
_cod_data_source_block 4@295K
_cod_depositor_comments
;
The following automatic conversions were performed:

'_symmetry_cell_setting' value 'Monoclinic' changed to 'monoclinic'
according to the built-in table from CIF Core dictionary named
'cif_core.dic' version 2.4.1 from 2010-06-29.

Automatic conversion script
Id: cif_fix_values 1646 2011-03-28 12:23:43Z adriana 

The following automatic conversions were performed:

'_refine_ls_weighting_scheme' value 'calc
w=1/[\s^2^(Fo^2^)+(0.0464P)^2^+0.1837P] where P=(Fo^2^+2Fc^2^)/3' was
changed to 'calc'. New tag '_refine_ls_weighting_details' was
created. The value of the new tag was set to
'w=1/[\s^2^(Fo^2^)+(0.0464P)^2^+0.1837P] where P=(Fo^2^+2Fc^2^)/3'.

Automatic conversion script
Id: cif_fix_values 3143 2015-03-26 13:38:13Z robertas 
;
_cod_original_cell_volume 1931.55(11)
_cod_database_code 4314137

loop_
_symmetry_equiv_pos_as_xyz
'x, y, z'
'-x, y+1/2, -z'

loop_
_atom_site_label
_atom_site_type_symbol
_atom_site_fract_x
_atom_site_fract_y
_atom_site_fract_z
_atom_site_U_iso_or_equiv
_atom_site_adp_type
_atom_site_occupancy
_atom_site_calc_flag
_atom_site_refinement_flags
_atom_site_disorder_assembly
_atom_site_disorder_group
Fe1 Fe 0.242238(14) 0.10127(2) 0.592898(14) 0.04188(6) Uani 1 d . . .
N11 N 0.28206(14) 0.26874(16) 0.58853(14) 0.0615(4) Uani 1 d . . .
N12 N 0.24413(15) 0.31022(16) 0.50273(16) 0.0649(4) Uani 1 d . . .
N13 N 0.2101(3) 0.3515(2) 0.4231(2) 0.1049(8) Uani 1 d . . .
O1 O 0.08838(7) 0.11769(11) 0.51898(7) 0.0408(2) Uani 1 d . . .
C1 C 0.05730(10) 0.11454(14) 0.41975(9) 0.0359(3) Uani 1 d . . .
C2 C -0.04925(11) 0.14688(13) 0.34875(12) 0.0396(3) Uani 1 d . . .
C3 C -0.06520(12) 0.14225(14) 0.24701(12) 0.0445(3) Uani 1 d . . .
H3 H -0.1342 0.1621 0.1992 0.053 Uiso 1 calc R . .
C4 C 0.01573(11) 0.10932(17) 0.20828(10) 0.0415(3) Uani 1 d . . .
C5 C 0.11625(12) 0.07392(13) 0.27688(11) 0.0401(3) Uani 1 d . . .
H5 H 0.1694 0.0488 0.2538 0.048 Uiso 1 calc R . .
C6 C 0.13856(11) 0.07581(12) 0.38290(10) 0.0355(3) Uani 1 d . . .
N7 N 0.23401(9) 0.04843(11) 0.46034(9) 0.0365(2) Uani 1 d . . .
C8 C 0.31806(12) -0.00722(16) 0.43726(11) 0.0448(3) Uani 1 d . . .
C9 C 0.3005(2) -0.1229(2) 0.39746(16) 0.0660(5) Uani 1 d . . .
H9 H 0.2346 -0.1618 0.3849 0.079 Uiso 1 calc R . .
C10 C 0.3823(3) -0.1791(3) 0.3768(2) 0.1007(11) Uani 1 d . . .
H10 H 0.3714 -0.2564 0.3499 0.121 Uiso 1 calc R . .
C11 C 0.4780(3) -0.1225(5) 0.3954(2) 0.1186(16) Uani 1 d . . .
H11 H 0.5321 -0.1608 0.3805 0.142 Uiso 1 calc R . .
C12 C 0.4960(2) -0.0096(4) 0.4359(2) 0.1037(12) Uani 1 d . . .
H12 H 0.5626 0.0277 0.4490 0.124 Uiso 1 calc R . .
C13 C 0.41513(15) 0.0509(2) 0.45822(16) 0.0682(6) Uani 1 d . . .
H13 H 0.4271 0.1277 0.4862 0.082 Uiso 1 calc R . .
C14 C -0.13699(13) 0.18449(16) 0.38709(14) 0.0503(4) Uani 1 d . . .
C15 C -0.09923(19) 0.2970(2) 0.45399(19) 0.0701(6) Uani 1 d . . .
H15A H -0.0338 0.2792 0.5126 0.105 Uiso 1 calc R . .
H15B H -0.1554 0.3220 0.4765 0.105 Uiso 1 calc R . .
H15C H -0.0849 0.3600 0.4148 0.105 Uiso 1 calc R . .
C16 C -0.24534(16) 0.2121(3) 0.29834(18) 0.0751(6) Uani 1 d . . .
H16A H -0.2354 0.2775 0.2586 0.113 Uiso 1 calc R . .
H16B H -0.2990 0.2337 0.3252 0.113 Uiso 1 calc R . .
H16C H -0.2697 0.1425 0.2555 0.113 Uiso 1 calc R . .
C17 C -0.15695(16) 0.0817(2) 0.45054(18) 0.0716(6) Uani 1 d . . .
H17A H -0.1763 0.0102 0.4096 0.107 Uiso 1 calc R . .
H17B H -0.2153 0.1034 0.4712 0.107 Uiso 1 calc R . .
H17C H -0.0917 0.0676 0.5104 0.107 Uiso 1 calc R . .
C18 C -0.01174(14) 0.11777(19) 0.09289(11) 0.0535(4) Uani 1 d . . .
C19 C 0.08137(18) 0.0718(2) 0.06501(14) 0.0722(6) Uani 1 d . . .
H19A H 0.1460 0.1180 0.1008 0.108 Uiso 1 calc R . .
H19B H 0.0614 0.0795 -0.0076 0.108 Uiso 1 calc R . .
H19C H 0.0952 -0.0110 0.0843 0.108 Uiso 1 calc R . .
C20 C -0.0310(3) 0.2497(2) 0.06151(18) 0.0875(8) Uani 1 d . . .
H20A H -0.0933 0.2788 0.0730 0.131 Uiso 1 calc R . .
H20B H -0.0441 0.2575 -0.0099 0.131 Uiso 1 calc R . .
H20C H 0.0322 0.2958 0.1017 0.131 Uiso 1 calc R . .
C21 C -0.1138(2) 0.0430(3) 0.03397(17) 0.0863(8) Uani 1 d . . .
H21A H -0.1018 -0.0385 0.0577 0.129 Uiso 1 calc R . .
H21B H -0.1285 0.0453 -0.0380 0.129 Uiso 1 calc R . .
H21C H -0.1750 0.0753 0.0454 0.129 Uiso 1 calc R . .
O31 O 0.37657(9) 0.01813(12) 0.66230(8) 0.0482(3) Uani 1 d . . .
C31 C 0.39716(11) -0.01222(14) 0.75694(11) 0.0389(3) Uani 1 d . . .
C32 C 0.49312(12) -0.07502(14) 0.82024(12) 0.0416(3) Uani 1 d . . .
C33 C 0.50025(14) -0.10157(16) 0.91710(13) 0.0495(4) Uani 1 d . . .
H33 H 0.5619 -0.1430 0.9599 0.059 Uiso 1 calc R . .
C34 C 0.42056(14) -0.07068(15) 0.95786(12) 0.0472(3) Uani 1 d . . .
C35 C 0.32878(13) -0.01108(15) 0.89663(12) 0.0454(3) Uani 1 d . . .
H35 H 0.2757 0.0097 0.9212 0.055 Uiso 1 calc R . .
C36 C 0.31521(12) 0.01883(13) 0.79493(11) 0.0394(3) Uani 1 d . . .
N37 N 0.23027(10) 0.07671(12) 0.72362(9) 0.0419(3) Uani 1 d . . .
C38 C 0.13663(11) 0.11064(19) 0.74391(10) 0.0449(3) Uani 1 d . . .
C39 C 0.1123(2) 0.2311(2) 0.74415(18) 0.0710(6) Uani 1 d . . .
H39 H 0.1583 0.2893 0.7360 0.085 Uiso 1 calc R . .
C40 C 0.0165(3) 0.2633(3) 0.7570(2) 0.0918(9) Uani 1 d . . .
H40 H -0.0002 0.3440 0.7593 0.110 Uiso 1 calc R . .
C41 C -0.0524(2) 0.1776(3) 0.76625(18) 0.0849(9) Uani 1 d . . .
H41 H -0.1162 0.2001 0.7739 0.102 Uiso 1 calc R . .
C42 C -0.02834(19) 0.0614(3) 0.76430(18) 0.0775(7) Uani 1 d . . .
H42 H -0.0762 0.0038 0.7700 0.093 Uiso 1 calc R . .
C43 C 0.06638(16) 0.0251(2) 0.75392(15) 0.0594(5) Uani 1 d . . .
H43 H 0.0825 -0.0560 0.7537 0.071 Uiso 1 calc R . .
C44 C 0.58043(13) -0.10883(16) 0.77984(14) 0.0497(4) Uani 1 d . . .
C45 C 0.53196(17) -0.1916(2) 0.68607(18) 0.0666(5) Uani 1 d . . .
H45A H 0.5869 -0.2100 0.6600 0.100 Uiso 1 calc R . .
H45B H 0.4717 -0.1522 0.6338 0.100 Uiso 1 calc R . .
H45C H 0.5070 -0.2645 0.7058 0.100 Uiso 1 calc R . .
C46 C 0.67639(16) -0.1748(2) 0.86076(19) 0.0741(6) Uani 1 d . . .
H46A H 0.7071 -0.1258 0.9211 0.111 Uiso 1 calc R . .
H46B H 0.7311 -0.1909 0.8339 0.111 Uiso 1 calc R . .
H46C H 0.6512 -0.2490 0.8781 0.111 Uiso 1 calc R . .
C47 C 0.62535(16) 0.0048(2) 0.74926(19) 0.0650(5) Uani 1 d . . .
H47A H 0.6560 0.0565 0.8078 0.098 Uiso 1 calc R . .
H47B H 0.5672 0.0459 0.6959 0.098 Uiso 1 calc R . .
H47C H 0.6809 -0.0167 0.7249 0.098 Uiso 1 calc R . .
C48 C 0.44274(17) -0.1045(2) 1.06909(14) 0.0624(5) Uani 1 d . . .
C49 C 0.3472(2) -0.0705(3) 1.09957(19) 0.0942(9) Uani 1 d . . .
H49A H 0.3336 0.0141 1.0900 0.141 Uiso 1 calc R . .
H49B H 0.3655 -0.0905 1.1703 0.141 Uiso 1 calc R . .
H49C H 0.2830 -0.1138 1.0574 0.141 Uiso 1 calc R . .
C50 C 0.5448(3) -0.0382(5) 1.1402(2) 0.1323(16) Uani 1 d . . .
H50A H 0.6074 -0.0675 1.1294 0.198 Uiso 1 calc R . .
H50B H 0.5546 -0.0516 1.2103 0.198 Uiso 1 calc R . .
H50C H 0.5364 0.0461 1.1255 0.198 Uiso 1 calc R . .
C51 C 0.4589(4) -0.2389(3) 1.0838(3) 0.1335(16) Uani 1 d . . .
H51A H 0.3940 -0.2796 1.0396 0.200 Uiso 1 calc R . .
H51B H 0.4737 -0.2590 1.1540 0.200 Uiso 1 calc R . .
H51C H 0.5194 -0.2633 1.0672 0.200 Uiso 1 calc R . .

loop_
_atom_site_aniso_label
_atom_site_aniso_U_11
_atom_site_aniso_U_22
_atom_site_aniso_U_33
_atom_site_aniso_U_23
_atom_site_aniso_U_13
_atom_site_aniso_U_12
Fe1 0.03339(9) 0.05851(12) 0.03115(9) 0.00431(10) 0.00976(6) 0.00759(10)
N11 0.0541(8) 0.0653(10) 0.0619(10) -0.0121(8) 0.0189(7) -0.0123(7)
N12 0.0690(11) 0.0534(9) 0.0700(12) -0.0097(8) 0.0247(9) -0.0019(8)
N13 0.147(2) 0.0744(14) 0.0801(15) 0.0082(12) 0.0297(15) 0.0198(15)
O1 0.0355(4) 0.0523(6) 0.0344(4) 0.0021(5) 0.0134(3) 0.0058(5)
C1 0.0328(5) 0.0368(7) 0.0350(6) 0.0022(6) 0.0098(4) 0.0007(6)
C2 0.0314(6) 0.0383(6) 0.0445(7) 0.0038(6) 0.0099(5) 0.0027(5)
C3 0.0358(7) 0.0442(7) 0.0429(8) 0.0035(6) 0.0039(6) 0.0034(6)
C4 0.0429(6) 0.0412(7) 0.0334(6) -0.0014(7) 0.0073(5) -0.0007(7)
C5 0.0402(6) 0.0428(8) 0.0351(6) -0.0021(5) 0.0124(5) 0.0025(5)
C6 0.0335(6) 0.0358(7) 0.0336(6) 0.0004(5) 0.0090(5) 0.0015(5)
N7 0.0321(5) 0.0410(6) 0.0343(6) 0.0014(5) 0.0106(4) 0.0062(4)
C8 0.0413(7) 0.0594(9) 0.0342(7) 0.0081(6) 0.0151(6) 0.0167(7)
C9 0.0744(13) 0.0659(12) 0.0565(11) -0.0053(9) 0.0242(9) 0.0261(10)
C10 0.118(2) 0.117(2) 0.0671(15) 0.0011(14) 0.0368(15) 0.075(2)
C11 0.105(2) 0.204(4) 0.0609(14) 0.036(2) 0.0474(15) 0.102(3)
C12 0.0512(12) 0.195(4) 0.0758(16) 0.047(2) 0.0369(12) 0.0363(18)
C13 0.0423(8) 0.1040(16) 0.0608(11) 0.0212(10) 0.0229(8) 0.0097(9)
C14 0.0373(7) 0.0552(9) 0.0593(10) 0.0138(8) 0.0197(7) 0.0126(6)
C15 0.0770(14) 0.0661(12) 0.0767(14) -0.0018(10) 0.0404(11) 0.0226(11)
C16 0.0402(9) 0.0994(17) 0.0812(15) 0.0185(13) 0.0188(9) 0.0238(10)
C17 0.0527(9) 0.0782(16) 0.0936(15) 0.0285(12) 0.0391(10) 0.0049(10)
C18 0.0561(8) 0.0606(11) 0.0322(6) -0.0015(7) 0.0045(6) 0.0028(8)
C19 0.0733(12) 0.1012(19) 0.0388(8) -0.0101(9) 0.0182(8) 0.0062(11)
C20 0.133(2) 0.0762(15) 0.0521(12) 0.0203(11) 0.0342(14) 0.0225(15)
C21 0.0673(13) 0.124(2) 0.0479(11) -0.0210(12) 0.0006(9) -0.0172(13)
O31 0.0389(5) 0.0663(7) 0.0389(6) 0.0110(5) 0.0145(4) 0.0155(5)
C31 0.0356(6) 0.0406(7) 0.0354(7) 0.0020(5) 0.0083(5) 0.0030(6)
C32 0.0338(6) 0.0399(7) 0.0428(8) 0.0029(6) 0.0057(6) 0.0028(6)
C33 0.0433(8) 0.0485(9) 0.0438(8) 0.0069(7) 0.0031(6) 0.0067(7)
C34 0.0493(8) 0.0472(8) 0.0365(7) 0.0037(6) 0.0075(6) 0.0021(7)
C35 0.0469(8) 0.0503(8) 0.0357(7) 0.0004(6) 0.0124(6) 0.0038(7)
C36 0.0389(7) 0.0401(7) 0.0336(7) 0.0018(5) 0.0080(5) 0.0039(6)
N37 0.0377(5) 0.0476(8) 0.0383(6) 0.0056(5) 0.0124(5) 0.0087(5)
C38 0.0443(7) 0.0550(9) 0.0331(6) 0.0020(7) 0.0124(5) 0.0133(8)
C39 0.0817(15) 0.0592(12) 0.0738(14) -0.0027(10) 0.0323(12) 0.0207(11)
C40 0.107(2) 0.0883(18) 0.0824(17) 0.0013(14) 0.0389(15) 0.0556(16)
C41 0.0687(14) 0.139(3) 0.0556(12) 0.0175(14) 0.0333(11) 0.0458(15)
C42 0.0581(11) 0.120(2) 0.0635(13) 0.0093(12) 0.0333(10) 0.0121(12)
C43 0.0555(10) 0.0732(13) 0.0571(11) 0.0054(9) 0.0300(8) 0.0092(9)
C44 0.0359(7) 0.0504(9) 0.0571(9) 0.0026(7) 0.0120(7) 0.0050(6)
C45 0.0560(10) 0.0688(13) 0.0754(13) -0.0132(10) 0.0262(10) 0.0065(9)
C46 0.0418(9) 0.0797(14) 0.0896(16) 0.0203(12) 0.0134(10) 0.0197(9)
C47 0.0459(9) 0.0674(12) 0.0814(13) 0.0102(10) 0.0244(9) -0.0001(8)
C48 0.0648(11) 0.0768(13) 0.0368(8) 0.0132(8) 0.0102(8) 0.0074(10)
C49 0.0983(19) 0.132(3) 0.0537(13) 0.0221(14) 0.0313(13) 0.0233(18)
C50 0.110(2) 0.217(5) 0.0411(12) 0.0055(19) -0.0028(13) -0.043(3)
C51 0.219(4) 0.101(2) 0.103(2) 0.057(2) 0.087(3) 0.052(3)

loop_
_atom_type_symbol
_atom_type_description
_atom_type_scat_dispersion_real
_atom_type_scat_dispersion_imag
_atom_type_scat_source
C C 0.0033 0.0016 'International Tables Vol C Tables 4.2.6.8 and 6.1.1.4'
H H 0.0000 0.0000 'International Tables Vol C Tables 4.2.6.8 and 6.1.1.4'
N N 0.0061 0.0033 'International Tables Vol C Tables 4.2.6.8 and 6.1.1.4'
O O 0.0106 0.0060 'International Tables Vol C Tables 4.2.6.8 and 6.1.1.4'
Fe Fe 0.3463 0.8444 'International Tables Vol C Tables 4.2.6.8 and 6.1.1.4'

loop_
_geom_angle_atom_site_label_1
_geom_angle_atom_site_label_2
_geom_angle_atom_site_label_3
_geom_angle
_geom_angle_site_symmetry_1
_geom_angle_site_symmetry_3
_geom_angle_publ_flag
O1 Fe1 O31 156.36(5) . . ?
O1 Fe1 N7 81.60(5) . . ?
O31 Fe1 N7 92.23(5) . . ?
O1 Fe1 N37 93.87(5) . . ?
O31 Fe1 N37 81.31(5) . . ?
N7 Fe1 N37 153.03(6) . . ?
O1 Fe1 N11 97.88(6) . . ?
O31 Fe1 N11 105.68(7) . . ?
N7 Fe1 N11 100.09(7) . . ?
N37 Fe1 N11 106.87(7) . . ?
N12 N11 Fe1 112.70(13) . . ?
N13 N12 N11 178.4(2) . . ?
C1 O1 Fe1 114.25(8) . . ?
O1 C1 C2 124.32(12) . . ?
O1 C1 C6 115.62(11) . . ?
C2 C1 C6 120.06(12) . . ?
C3 C2 C1 115.73(13) . . ?
C3 C2 C14 123.85(13) . . ?
C1 C2 C14 120.42(13) . . ?
C2 C3 C4 125.38(13) . . ?
C5 C4 C3 118.30(12) . . ?
C5 C4 C18 122.37(13) . . ?
C3 C4 C18 119.32(13) . . ?
C4 C5 C6 119.48(13) . . ?
N7 C6 C5 126.97(13) . . ?
N7 C6 C1 112.05(12) . . ?
C5 C6 C1 120.92(12) . . ?
C6 N7 C8 119.11(12) . . ?
C6 N7 Fe1 113.57(9) . . ?
C8 N7 Fe1 127.20(9) . . ?
C13 C8 C9 121.49(18) . . ?
C13 C8 N7 120.14(18) . . ?
C9 C8 N7 118.31(17) . . ?
C10 C9 C8 119.0(3) . . ?
C11 C10 C9 120.4(3) . . ?
C10 C11 C12 120.7(2) . . ?
C11 C12 C13 120.8(3) . . ?
C8 C13 C12 117.6(3) . . ?
C2 C14 C16 111.72(15) . . ?
C2 C14 C15 109.44(15) . . ?
C16 C14 C15 108.62(17) . . ?
C2 C14 C17 109.40(14) . . ?
C16 C14 C17 107.89(17) . . ?
C15 C14 C17 109.74(18) . . ?
C19 C18 C20 108.0(2) . . ?
C19 C18 C4 111.99(13) . . ?
C20 C18 C4 108.19(17) . . ?
C19 C18 C21 108.18(18) . . ?
C20 C18 C21 110.7(2) . . ?
C4 C18 C21 109.83(16) . . ?
C31 O31 Fe1 115.74(9) . . ?
O31 C31 C32 123.49(14) . . ?
O31 C31 C36 115.92(12) . . ?
C32 C31 C36 120.57(14) . . ?
C33 C32 C31 115.55(15) . . ?
C33 C32 C44 123.72(14) . . ?
C31 C32 C44 120.73(14) . . ?
C32 C33 C34 125.30(14) . . ?
C35 C34 C33 118.76(14) . . ?
C35 C34 C48 122.65(16) . . ?
C33 C34 C48 118.59(15) . . ?
C34 C35 C36 119.20(15) . . ?
N37 C36 C35 127.54(14) . . ?
N37 C36 C31 111.85(13) . . ?
C35 C36 C31 120.61(13) . . ?
C36 N37 C38 121.04(12) . . ?
C36 N37 Fe1 115.17(10) . . ?
C38 N37 Fe1 123.72(9) . . ?
C43 C38 C39 120.15(18) . . ?
C43 C38 N37 120.92(18) . . ?
C39 C38 N37 118.68(18) . . ?
C38 C39 C40 118.4(3) . . ?
C41 C40 C39 120.7(2) . . ?
C42 C41 C40 120.1(2) . . ?
C41 C42 C43 121.4(3) . . ?
C38 C43 C42 119.3(2) . . ?
C32 C44 C46 111.85(16) . . ?
C32 C44 C47 109.76(15) . . ?
C46 C44 C47 107.78(16) . . ?
C32 C44 C45 110.32(14) . . ?
C46 C44 C45 107.71(17) . . ?
C47 C44 C45 109.35(18) . . ?
C51 C48 C50 110.2(3) . . ?
C51 C48 C34 110.2(2) . . ?
C50 C48 C34 108.9(2) . . ?
C51 C48 C49 107.1(3) . . ?
C50 C48 C49 108.3(3) . . ?
C34 C48 C49 112.20(17) . . ?

loop_
_geom_bond_atom_site_label_1
_geom_bond_atom_site_label_2
_geom_bond_distance
_geom_bond_site_symmetry_2
_geom_bond_publ_flag
Fe1 O1 1.9091(9) . ?
Fe1 O31 1.9096(10) . ?
Fe1 N7 1.9279(12) . ?
Fe1 N37 1.9367(12) . ?
Fe1 N11 1.9482(18) . ?
N11 N12 1.210(3) . ?
N12 N13 1.135(3) . ?
O1 C1 1.3003(15) . ?
C1 C2 1.4272(18) . ?
C1 C6 1.4371(19) . ?
C2 C3 1.372(2) . ?
C2 C14 1.524(2) . ?
C3 C4 1.433(2) . ?
C4 C5 1.3686(19) . ?
C4 C18 1.5307(19) . ?
C5 C6 1.4113(19) . ?
C6 N7 1.3492(17) . ?
N7 C8 1.4231(18) . ?
C8 C13 1.370(3) . ?
C8 C9 1.390(3) . ?
C9 C10 1.382(3) . ?
C10 C11 1.351(6) . ?
C11 C12 1.364(6) . ?
C12 C13 1.405(4) . ?
C14 C16 1.529(3) . ?
C14 C15 1.533(3) . ?
C14 C17 1.541(3) . ?
C18 C19 1.527(3) . ?
C18 C20 1.529(3) . ?
C18 C21 1.533(3) . ?
O31 C31 1.3027(18) . ?
C31 C32 1.4245(19) . ?
C31 C36 1.433(2) . ?
C32 C33 1.369(2) . ?
C32 C44 1.528(2) . ?
C33 C34 1.432(3) . ?
C34 C35 1.363(2) . ?
C34 C48 1.531(2) . ?
C35 C36 1.418(2) . ?
C36 N37 1.3497(18) . ?
N37 C38 1.4332(18) . ?
C38 C43 1.380(3) . ?
C38 C39 1.382(3) . ?
C39 C40 1.401(4) . ?
C40 C41 1.366(5) . ?
C41 C42 1.337(4) . ?
C42 C43 1.384(3) . ?
C44 C46 1.530(2) . ?
C44 C47 1.533(3) . ?
C44 C45 1.537(3) . ?
C48 C51 1.517(4) . ?
C48 C50 1.528(4) . ?
C48 C49 1.540(3) . ?
